data_1564407
loop_
_publ_author_name
'Zheng, Wei'
'Gao, Yan'
'Chen, NianNian'
'Wu, Bing'
'Jia, Dingxian'
'Zhao, Shengxian'

_publ_section_title
;
 Syntheses, crystal structures, and optical properties of polymeric
 iodoargentates containing transition metal-complexes with aromatic
 ligands
;
_journal_name_full 'Inorganica Chimica Acta'
_journal_page_first 119762
_journal_paper_doi 10.1016/j.ica.2020.119762
_journal_volume 510
_journal_year 2020
_chemical_formula_moiety 'C24 H28 Ag5 I7 Mn N4 O2 S2'
_chemical_formula_sum 'C24 H28 Ag5 I7 Mn N4 O2 S2'
_chemical_formula_weight 1951.21
_space_group_crystal_system orthorhombic
_space_group_IT_number 19
_space_group_name_Hall 'P 2ac 2ab'
_space_group_name_H-M_alt 'P 21 21 21'
_atom_sites_solution_hydrogens geom
_audit_creation_method SHELXL-2014/7
_cell_angle_alpha 90
_cell_angle_beta 90
_cell_angle_gamma 90
_cell_formula_units_Z 4
_cell_length_a 13.739(3)
_cell_length_b 14.248(3)
_cell_length_c 23.065(4)
_cell_measurement_reflns_used 14184
_cell_measurement_temperature 293(2)
_cell_measurement_theta_max 25.3
_cell_measurement_theta_min 3.0
_cell_volume 4515.0(16)
_computing_structure_refinement 'SHELXL-2014/7 (Sheldrick, 2014)'
_diffrn_ambient_temperature 293(2)
_diffrn_detector_area_resol_mean 7.31
_diffrn_measured_fraction_theta_full 0.997
_diffrn_measured_fraction_theta_max 0.997
_diffrn_measurement_device_type 'Rigaku Mercury'
_diffrn_measurement_method \w
_diffrn_radiation_type MoK\a
_diffrn_radiation_wavelength 0.7107
_diffrn_reflns_av_R_equivalents 0.0682
_diffrn_reflns_av_unetI/netI 0.0583
_diffrn_reflns_Laue_measured_fraction_full 0.997
_diffrn_reflns_Laue_measured_fraction_max 0.997
_diffrn_reflns_limit_h_max 16
_diffrn_reflns_limit_h_min -16
_diffrn_reflns_limit_k_max 17
_diffrn_reflns_limit_k_min -17
_diffrn_reflns_limit_l_max 27
_diffrn_reflns_limit_l_min -25
_diffrn_reflns_number 40934
_diffrn_reflns_point_group_measured_fraction_full 0.998
_diffrn_reflns_point_group_measured_fraction_max 0.998
_diffrn_reflns_theta_full 25.241
_diffrn_reflns_theta_max 25.347
_diffrn_reflns_theta_min 3.010
_exptl_absorpt_coefficient_mu 7.303
_exptl_absorpt_correction_T_max 0.3229
_exptl_absorpt_correction_T_min 0.1582
_exptl_absorpt_correction_type multi-scan
_exptl_absorpt_process_details 'Jacobson, R. (1998) Private communication'
_exptl_crystal_colour yellow
_exptl_crystal_density_diffrn 2.870
_exptl_crystal_description block
_exptl_crystal_F_000 3516
_exptl_crystal_size_max 0.400
_exptl_crystal_size_mid 0.200
_exptl_crystal_size_min 0.200
_refine_diff_density_max 1.449
_refine_diff_density_min -1.355
_refine_diff_density_rms 0.163
_refine_ls_abs_structure_details
;
 Refined as an inversion twin.
;
_refine_ls_abs_structure_Flack 0.47(8)
_refine_ls_extinction_coef .
_refine_ls_extinction_method none
_refine_ls_goodness_of_fit_ref 1.106
_refine_ls_hydrogen_treatment constr
_refine_ls_matrix_type full
_refine_ls_number_parameters 381
_refine_ls_number_reflns 8240
_refine_ls_number_restraints 17
_refine_ls_restrained_S_all 1.107
_refine_ls_R_factor_all 0.0908
_refine_ls_R_factor_gt 0.0654
_refine_ls_shift/su_max 0.000
_refine_ls_shift/su_mean 0.000
_refine_ls_structure_factor_coef Fsqd
_refine_ls_weighting_details 'w=1/[\s^2^(Fo^2^)+(0.0389P)^2^+26.6887P] where P=(Fo^2^+2Fc^2^)/3'
_refine_ls_weighting_scheme calc
_refine_ls_wR_factor_gt 0.1188
_refine_ls_wR_factor_ref 0.1283
_reflns_Friedel_coverage 0.800
_reflns_Friedel_fraction_full 0.999
_reflns_Friedel_fraction_max 0.999
_reflns_number_gt 6408
_reflns_number_total 8240
_reflns_threshold_expression 'I > 2\s(I)'
_cod_data_source_file cifofcompound1.cif
_cod_data_source_block shelxl
_cod_original_cell_volume 4515.0(13)
_cod_database_code 1564407
_shelx_shelxl_version_number 2014/7
_shelx_space_group_comment
;
The symmetry employed for this shelxl refinement is uniquely defined
by the following loop, which should always be used as a source of
symmetry information in preference to the above space-group names.
They are only intended as comments.
;
_shelx_estimated_absorpt_t_min 0.158
_shelx_estimated_absorpt_t_max 0.323

loop_
_space_group_symop_operation_xyz
'x, y, z'
'x+1/2, -y+1/2, -z'
'-x, y+1/2, -z+1/2'
'-x+1/2, -y, z+1/2'

loop_
_atom_site_label
_atom_site_type_symbol
_atom_site_fract_x
_atom_site_fract_y
_atom_site_fract_z
_atom_site_U_iso_or_equiv
_atom_site_adp_type
_atom_site_occupancy
_atom_site_site_symmetry_order
_atom_site_calc_flag
_atom_site_refinement_flags_posn
_atom_site_refinement_flags_adp
_atom_site_refinement_flags_occupancy
_atom_site_disorder_assembly
_atom_site_disorder_group
Ag1 Ag 0.49527(16) 0.03528(12) 0.74465(8) 0.0706(5) Uani 1 1 d . . . . .
Ag2 Ag 0.63310(18) 0.16936(17) 0.66160(10) 0.0822(7) Uani 1 1 d . . . . .
Ag3 Ag 0.37948(19) 0.16304(18) 0.64974(11) 0.0928(8) Uani 1 1 d . . . . .
Ag4 Ag 0.38257(19) 0.37260(18) 0.69285(11) 0.0904(7) Uani 1 1 d . . . . .
Ag5 Ag 0.63813(18) 0.38160(17) 0.70096(11) 0.0891(7) Uani 1 1 d . . . . .
I1 I 0.50267(14) 0.24035(8) 0.75741(6) 0.0566(4) Uani 1 1 d . . . . .
I2 I 0.67782(11) -0.01958(11) 0.70237(7) 0.0593(4) Uani 1 1 d . . . . .
I3 I 0.31533(11) -0.01255(12) 0.69522(7) 0.0647(5) Uani 1 1 d . . . . .
I4 I 0.48622(13) -0.00852(10) 0.86935(6) 0.0670(4) Uani 1 1 d . . . . .
I5 I 0.51786(12) 0.14822(10) 0.56282(7) 0.0636(4) Uani 1 1 d . . . . .
I6 I 0.22742(14) 0.29011(14) 0.63567(9) 0.0800(5) Uani 1 1 d . . . . .
I7 I 0.79733(13) 0.28548(14) 0.66074(8) 0.0772(5) Uani 1 1 d . . . . .
Mn1 Mn 0.5147(3) 0.6447(2) 0.40577(13) 0.0524(8) Uani 1 1 d D . . . .
N1 N 0.4322(13) 0.5243(14) 0.4434(8) 0.060(5) Uani 1 1 d . . . . .
N2 N 0.6274(12) 0.5495(12) 0.4483(8) 0.050(4) Uani 1 1 d . . . . .
N3 N 0.5103(14) 0.7365(11) 0.4845(6) 0.054(4) Uani 1 1 d . . . . .
N4 N 0.6185(13) 0.7648(13) 0.3898(8) 0.057(5) Uani 1 1 d . . . . .
O1 O 0.5376(15) 0.5927(12) 0.3197(6) 0.099(7) Uani 1 1 d D . . . .
O2 O 0.3826(12) 0.7134(13) 0.3810(9) 0.099(6) Uani 1 1 d D . . . .
S1A S 0.5455(11) 0.5237(12) 0.2710(7) 0.086(3) Uani 0.5 1 d D . P . .
S1B S 0.4619(10) 0.5274(12) 0.2892(7) 0.086(3) Uani 0.5 1 d D . P . .
S2 S 0.3503(9) 0.8031(7) 0.3591(7) 0.162(6) Uani 1 1 d D . . . .
C1 C 0.3413(19) 0.5134(18) 0.4363(11) 0.068(7) Uani 1 1 d . . . . .
H1 H 0.3075 0.5588 0.4154 0.082 Uiso 1 1 calc R U . . .
C2 C 0.291(2) 0.439(2) 0.4573(13) 0.092(6) Uani 1 1 d . . . . .
H2 H 0.2237 0.4374 0.4541 0.110 Uiso 1 1 calc R U . . .
C3 C 0.336(2) 0.373(2) 0.4811(13) 0.092(6) Uani 1 1 d . . . . .
H3 H 0.3009 0.3232 0.4962 0.110 Uiso 1 1 calc R U . . .
C4 C 0.441(2) 0.374(2) 0.4855(12) 0.092(6) Uani 1 1 d . . . . .
H4 H 0.4771 0.3241 0.4998 0.110 Uiso 1 1 calc R U . . .
C5 C 0.4807(17) 0.4546(14) 0.4667(9) 0.054(6) Uani 1 1 d . . . . .
C6 C 0.589(2) 0.4694(17) 0.4692(10) 0.065(7) Uani 1 1 d . . . . .
C7 C 0.653(2) 0.405(2) 0.4986(12) 0.084(5) Uani 1 1 d . . . . .
H7 H 0.6286 0.3513 0.5163 0.101 Uiso 1 1 calc R U . . .
C8 C 0.747(2) 0.424(2) 0.5001(11) 0.084(5) Uani 1 1 d . . . . .
H8 H 0.7882 0.3793 0.5162 0.101 Uiso 1 1 calc R U . . .
C9 C 0.785(2) 0.504(2) 0.4793(11) 0.084(5) Uani 1 1 d . . . . .
H9 H 0.8511 0.5173 0.4832 0.101 Uiso 1 1 calc R U . . .
C10 C 0.7228(19) 0.563(2) 0.4523(11) 0.076(8) Uani 1 1 d . . . . .
H10 H 0.7485 0.6175 0.4356 0.091 Uiso 1 1 calc R U . . .
C11 C 0.457(2) 0.7163(17) 0.5324(10) 0.074(8) Uani 1 1 d . . . . .
H11 H 0.4238 0.6596 0.5337 0.088 Uiso 1 1 calc R U . . .
C12 C 0.451(2) 0.776(2) 0.5794(11) 0.081(8) Uani 1 1 d . . . . .
H12 H 0.4113 0.7606 0.6108 0.097 Uiso 1 1 calc R U . . .
C13 C 0.502(3) 0.858(2) 0.5795(12) 0.098(9) Uani 1 1 d . . . . .
H13 H 0.5013 0.8984 0.6113 0.118 Uiso 1 1 calc R U . . .
C14 C 0.558(2) 0.8802(19) 0.5286(14) 0.091(9) Uani 1 1 d . . . . .
H14 H 0.5891 0.9377 0.5254 0.109 Uiso 1 1 calc R U . . .
C15 C 0.5638(15) 0.8161(15) 0.4847(9) 0.049(5) Uani 1 1 d . . . . .
C16 C 0.6208(16) 0.8314(15) 0.4307(10) 0.053(5) Uani 1 1 d . . . . .
C17 C 0.674(2) 0.9101(17) 0.4221(12) 0.089(9) Uani 1 1 d . . . . .
H17 H 0.6724 0.9591 0.4487 0.107 Uiso 1 1 calc R U . . .
C18 C 0.732(2) 0.916(2) 0.3701(14) 0.101(10) Uani 1 1 d . . . . .
H18 H 0.7727 0.9668 0.3643 0.121 Uiso 1 1 calc R U . . .
C19 C 0.727(2) 0.848(2) 0.3304(15) 0.101(11) Uani 1 1 d . . . . .
H19 H 0.7627 0.8529 0.2961 0.121 Uiso 1 1 calc R U . . .
C20 C 0.6706(19) 0.7733(18) 0.3408(10) 0.067(7) Uani 1 1 d . . . . .
H20 H 0.6673 0.7258 0.3133 0.080 Uiso 1 1 calc R U . . .
C21A C 0.456(3) 0.573(3) 0.226(2) 0.086(3) Uani 0.5 1 d D . P . .
C21B C 0.470(4) 0.534(4) 0.2142(12) 0.086(3) Uani 0.5 1 d D . P . .
C22A C 0.472(4) 0.432(3) 0.302(2) 0.086(3) Uani 0.5 1 d D . P . .
C22B C 0.524(4) 0.418(3) 0.299(2) 0.086(3) Uani 0.5 1 d D . P . .
C23A C 0.314(5) 0.801(7) 0.2856(14) 0.17(2) Uani 0.5 1 d D . P . .
C23B C 0.248(5) 0.787(6) 0.315(4) 0.17(2) Uani 0.5 1 d D . P . .
C24A C 0.232(3) 0.795(6) 0.391(2) 0.17(2) Uani 0.5 1 d D . P . .
C24B C 0.319(5) 0.906(4) 0.396(4) 0.17(2) Uani 0.5 1 d D . P . .

loop_
_atom_site_aniso_label
_atom_site_aniso_U_11
_atom_site_aniso_U_22
_atom_site_aniso_U_33
_atom_site_aniso_U_23
_atom_site_aniso_U_13
_atom_site_aniso_U_12
Ag1 0.0603(11) 0.0698(10) 0.0816(12) 0.0039(9) 0.0020(11) -0.0039(11)
Ag2 0.0948(17) 0.0729(15) 0.0790(14) -0.0039(12) -0.0040(12) -0.0035(12)
Ag3 0.1000(17) 0.0777(16) 0.1007(18) 0.0117(13) 0.0233(14) 0.0165(14)
Ag4 0.0963(17) 0.0733(15) 0.1016(18) 0.0110(13) -0.0150(14) -0.0030(13)
Ag5 0.0953(17) 0.0749(15) 0.0971(17) -0.0086(13) 0.0053(13) 0.0181(13)
I1 0.0704(9) 0.0432(7) 0.0560(8) -0.0019(6) -0.0002(8) 0.0032(8)
I2 0.0580(9) 0.0529(9) 0.0669(10) 0.0046(8) 0.0076(7) 0.0047(8)
I3 0.0619(10) 0.0622(10) 0.0699(11) 0.0076(8) -0.0080(8) -0.0069(9)
I4 0.0842(11) 0.0627(8) 0.0541(8) -0.0004(7) 0.0012(8) -0.0051(10)
I5 0.0600(10) 0.0630(9) 0.0679(9) 0.0076(7) -0.0029(8) 0.0066(8)
I6 0.0738(12) 0.0727(12) 0.0934(13) -0.0070(10) -0.0066(10) 0.0110(10)
I7 0.0693(12) 0.0723(12) 0.0901(13) -0.0108(10) 0.0091(9) 0.0023(10)
Mn1 0.061(2) 0.0454(16) 0.0511(18) 0.0025(14) -0.0062(16) -0.0058(18)
N1 0.049(11) 0.069(13) 0.061(12) 0.000(11) -0.012(9) -0.009(10)
N2 0.038(10) 0.046(11) 0.066(12) 0.001(9) 0.008(8) 0.006(9)
N3 0.064(12) 0.060(10) 0.038(9) -0.002(8) -0.004(9) 0.006(11)
N4 0.049(11) 0.054(12) 0.066(13) 0.019(11) -0.013(9) 0.012(9)
O1 0.15(2) 0.085(12) 0.064(11) -0.020(10) 0.004(11) -0.033(12)
O2 0.067(12) 0.098(15) 0.133(17) 0.013(14) -0.021(12) 0.008(11)
S1A 0.068(6) 0.104(6) 0.086(7) -0.020(6) 0.001(5) -0.003(7)
S1B 0.068(6) 0.104(6) 0.086(7) -0.020(6) 0.001(5) -0.003(7)
S2 0.142(10) 0.073(6) 0.270(16) -0.024(8) -0.104(10) 0.025(6)
C1 0.082(19) 0.056(15) 0.067(16) -0.022(13) -0.026(14) 0.008(14)
C2 0.112(15) 0.069(11) 0.095(13) 0.005(9) 0.003(11) -0.043(11)
C3 0.112(15) 0.069(11) 0.095(13) 0.005(9) 0.003(11) -0.043(11)
C4 0.112(15) 0.069(11) 0.095(13) 0.005(9) 0.003(11) -0.043(11)
C5 0.067(16) 0.042(11) 0.054(13) 0.007(10) -0.023(12) 0.002(12)
C6 0.10(2) 0.053(15) 0.045(13) 0.014(12) -0.005(13) 0.003(14)
C7 0.073(10) 0.098(13) 0.082(11) 0.024(9) -0.009(9) 0.034(11)
C8 0.073(10) 0.098(13) 0.082(11) 0.024(9) -0.009(9) 0.034(11)
C9 0.073(10) 0.098(13) 0.082(11) 0.024(9) -0.009(9) 0.034(11)
C10 0.061(17) 0.088(19) 0.077(18) 0.017(15) 0.029(14) -0.005(15)
C11 0.12(2) 0.048(13) 0.056(15) 0.006(12) 0.017(14) 0.017(14)
C12 0.10(2) 0.09(2) 0.047(15) 0.001(16) -0.001(13) 0.021(18)
C13 0.10(2) 0.11(2) 0.081(19) -0.040(18) 0.00(2) 0.04(2)
C14 0.09(2) 0.061(17) 0.12(2) -0.049(17) 0.015(19) -0.021(15)
C15 0.051(13) 0.045(12) 0.050(13) -0.001(10) -0.011(10) 0.003(10)
C16 0.050(13) 0.038(12) 0.071(15) 0.003(12) -0.006(11) -0.010(10)
C17 0.15(3) 0.045(15) 0.071(18) -0.004(13) -0.002(19) -0.027(17)
C18 0.12(3) 0.08(2) 0.10(2) 0.02(2) 0.03(2) -0.02(2)
C19 0.11(3) 0.08(2) 0.11(3) 0.03(2) 0.05(2) -0.01(2)
C20 0.089(18) 0.073(17) 0.040(12) 0.014(12) 0.022(12) -0.021(15)
C21A 0.068(6) 0.104(6) 0.086(7) -0.020(6) 0.001(5) -0.003(7)
C21B 0.068(6) 0.104(6) 0.086(7) -0.020(6) 0.001(5) -0.003(7)
C22A 0.068(6) 0.104(6) 0.086(7) -0.020(6) 0.001(5) -0.003(7)
C22B 0.068(6) 0.104(6) 0.086(7) -0.020(6) 0.001(5) -0.003(7)
C23A 0.12(4) 0.15(4) 0.24(5) -0.02(4) -0.12(4) 0.04(3)
C23B 0.12(4) 0.15(4) 0.24(5) -0.02(4) -0.12(4) 0.04(3)
C24A 0.12(4) 0.15(4) 0.24(5) -0.02(4) -0.12(4) 0.04(3)
C24B 0.12(4) 0.15(4) 0.24(5) -0.02(4) -0.12(4) 0.04(3)

loop_
_atom_type_symbol
_atom_type_description
_atom_type_scat_dispersion_real
_atom_type_scat_dispersion_imag
_atom_type_scat_source
C C 0.0033 0.0016 'International Tables Vol C Tables 4.2.6.8 and 6.1.1.4'
H H 0.0000 0.0000 'International Tables Vol C Tables 4.2.6.8 and 6.1.1.4'
N N 0.0061 0.0033 'International Tables Vol C Tables 4.2.6.8 and 6.1.1.4'
O O 0.0106 0.0060 'International Tables Vol C Tables 4.2.6.8 and 6.1.1.4'
Mn Mn 0.3368 0.7283 'International Tables Vol C Tables 4.2.6.8 and 6.1.1.4'
Ag Ag -0.8971 1.1015 'International Tables Vol C Tables 4.2.6.8 and 6.1.1.4'
I I -0.4742 1.8119 'International Tables Vol C Tables 4.2.6.8 and 6.1.1.4'
S S 0.1246 0.1234 'International Tables Vol C Tables 4.2.6.8 and 6.1.1.4'

loop_
_geom_angle_atom_site_label_1
_geom_angle_atom_site_label_2
_geom_angle_atom_site_label_3
_geom_angle
_geom_angle_site_symmetry_1
_geom_angle_site_symmetry_3
I2 Ag1 I3 125.40(8) . .
I2 Ag1 I1 106.33(8) . .
I3 Ag1 I1 108.22(8) . .
I2 Ag1 I4 108.57(8) . .
I3 Ag1 I4 107.95(8) . .
I1 Ag1 I4 96.56(7) . .
I2 Ag1 Ag5 118.04(8) . 3_646
I3 Ag1 Ag5 58.35(7) . 3_646
I1 Ag1 Ag5 132.70(9) . 3_646
I4 Ag1 Ag5 55.51(7) . 3_646
I2 Ag1 Ag4 59.07(7) . 3_646
I3 Ag1 Ag4 117.94(8) . 3_646
I1 Ag1 Ag4 131.00(9) . 3_646
I4 Ag1 Ag4 55.22(6) . 3_646
Ag5 Ag1 Ag4 67.60(7) 3_646 3_646
I5 Ag2 I7 121.03(10) . .
I5 Ag2 I2 106.44(9) . .
I7 Ag2 I2 112.22(10) . .
I5 Ag2 I1 107.28(9) . .
I7 Ag2 I1 106.60(9) . .
I2 Ag2 I1 101.44(8) . .
I5 Ag3 I6 118.70(10) . .
I5 Ag3 I3 114.28(10) . .
I6 Ag3 I3 112.42(10) . .
I5 Ag3 I1 102.99(9) . .
I6 Ag3 I1 105.28(9) . .
I3 Ag3 I1 100.36(8) . .
I6 Ag4 I4 119.86(10) . 3_656
I6 Ag4 I1 113.88(10) . .
I4 Ag4 I1 106.41(9) 3_656 .
I6 Ag4 I2 113.00(10) . 3_656
I4 Ag4 I2 106.08(9) 3_656 3_656
I1 Ag4 I2 94.39(8) . 3_656
I6 Ag4 Ag1 157.63(11) . 3_656
I4 Ag4 Ag1 57.80(7) 3_656 3_656
I1 Ag4 Ag1 86.63(8) . 3_656
I2 Ag4 Ag1 53.72(6) 3_656 3_656
I7 Ag5 I4 124.35(11) . 3_656
I7 Ag5 I3 111.29(10) . 3_656
I4 Ag5 I3 108.58(9) 3_656 3_656
I7 Ag5 I1 107.64(9) . .
I4 Ag5 I1 104.04(9) 3_656 .
I3 Ag5 I1 97.22(9) 3_656 .
I7 Ag5 Ag1 162.82(12) . 3_656
I4 Ag5 Ag1 59.15(7) 3_656 3_656
I3 Ag5 Ag1 55.43(7) 3_656 3_656
I1 Ag5 Ag1 86.13(8) . 3_656
Ag4 I1 Ag1 124.91(9) . .
Ag4 I1 Ag2 100.29(8) . .
Ag1 I1 Ag2 67.30(7) . .
Ag4 I1 Ag5 72.49(7) . .
Ag1 I1 Ag5 129.62(8) . .
Ag2 I1 Ag5 62.88(7) . .
Ag4 I1 Ag3 61.75(7) . .
Ag1 I1 Ag3 64.01(6) . .
Ag2 I1 Ag3 68.33(6) . .
Ag5 I1 Ag3 102.68(8) . .
Ag1 I2 Ag2 70.50(7) . .
Ag1 I2 Ag4 67.20(7) . 3_646
Ag2 I2 Ag4 132.70(9) . 3_646
Ag1 I3 Ag3 70.38(8) . .
Ag1 I3 Ag5 66.22(7) . 3_646
Ag3 I3 Ag5 133.73(10) . 3_646
Ag5 I4 Ag4 76.42(8) 3_646 3_646
Ag5 I4 Ag1 65.35(7) 3_646 .
Ag4 I4 Ag1 66.98(7) 3_646 .
Ag3 I5 Ag2 77.89(8) . .
Ag4 I6 Ag3 69.07(9) . .
Ag5 I7 Ag2 69.49(9) . .
O2 Mn1 O1 92.0(8) . .
O2 Mn1 N1 91.4(7) . .
O1 Mn1 N1 99.7(7) . .
O2 Mn1 N3 85.8(8) . .
O1 Mn1 N3 163.3(7) . .
N1 Mn1 N3 96.9(7) . .
O2 Mn1 N4 98.4(7) . .
O1 Mn1 N4 91.1(7) . .
N1 Mn1 N4 165.2(7) . .
N3 Mn1 N4 72.9(7) . .
O2 Mn1 N2 164.3(7) . .
O1 Mn1 N2 95.3(7) . .
N1 Mn1 N2 73.8(7) . .
N3 Mn1 N2 91.0(6) . .
N4 Mn1 N2 95.3(6) . .
C1 N1 C5 117(2) . .
C1 N1 Mn1 123.0(18) . .
C5 N1 Mn1 118.9(15) . .
C10 N2 C6 119(2) . .
C10 N2 Mn1 127.6(16) . .
C6 N2 Mn1 112.9(15) . .
C15 N3 C11 118.0(19) . .
C15 N3 Mn1 118.6(14) . .
C11 N3 Mn1 123.5(16) . .
C16 N4 C20 121(2) . .
C16 N4 Mn1 116.0(15) . .
C20 N4 Mn1 122.8(17) . .
S1A O1 S1B 47.1(8) . .
S1A O1 Mn1 159.0(13) . .
S1B O1 Mn1 121.7(12) . .
S2 O2 Mn1 139.4(13) . .
O1 S1A C21A 98(2) . .
O1 S1A C22A 98(2) . .
C21A S1A C22A 97.4(16) . .
O1 S1B C21B 112(2) . .
O1 S1B C22B 99(2) . .
C21B S1B C22B 98.0(16) . .
O2 S2 C24B 130(3) . .
O2 S2 C23B 110(3) . .
C24B S2 C23B 100.9(18) . .
O2 S2 C23A 114(3) . .
C24B S2 C23A 114(4) . .
C23B S2 C23A 39(4) . .
O2 S2 C24A 95(3) . .
C24B S2 C24A 68(4) . .
C23B S2 C24A 60(4) . .
C23A S2 C24A 97.9(16) . .
N1 C1 C2 123(3) . .
C3 C2 C1 120(3) . .
C2 C3 C4 121(3) . .
C5 C4 C3 113(3) . .
N1 C5 C4 125(2) . .
N1 C5 C6 114(2) . .
C4 C5 C6 121(2) . .
N2 C6 C7 118(2) . .
N2 C6 C5 120(2) . .
C7 C6 C5 122(2) . .
C8 C7 C6 119(3) . .
C7 C8 C9 123(3) . .
C8 C9 C10 116(3) . .
N2 C10 C9 124(3) . .
N3 C11 C12 123(2) . .
C13 C12 C11 120(3) . .
C12 C13 C14 117(2) . .
C15 C14 C13 120(3) . .
N3 C15 C14 122(2) . .
N3 C15 C16 114.0(18) . .
C14 C15 C16 124(2) . .
N4 C16 C17 120(2) . .
N4 C16 C15 118.2(19) . .
C17 C16 C15 122(2) . .
C16 C17 C18 118(3) . .
C19 C18 C17 120(3) . .
C18 C19 C20 119(3) . .
N4 C20 C19 122(3) . .

loop_
_geom_bond_atom_site_label_1
_geom_bond_atom_site_label_2
_geom_bond_distance
_geom_bond_site_symmetry_2
Ag1 I2 2.802(3) .
Ag1 I3 2.806(3) .
Ag1 I1 2.938(2) .
Ag1 I4 2.946(2) .
Ag1 Ag5 3.119(3) 3_646
Ag1 Ag4 3.204(3) 3_646
Ag2 I5 2.791(3) .
Ag2 I7 2.798(3) .
Ag2 I2 2.917(3) .
Ag2 I1 3.019(3) .
Ag3 I5 2.771(3) .
Ag3 I6 2.783(3) .
Ag3 I3 2.852(3) .
Ag3 I1 3.201(3) .
Ag4 I6 2.768(3) .
Ag4 I4 2.860(3) 3_656
Ag4 I1 2.914(3) .
Ag4 I2 2.982(3) 3_656
Ag4 Ag1 3.204(3) 3_656
Ag5 I7 2.742(3) .
Ag5 I4 2.828(3) 3_656
Ag5 I3 2.902(3) 3_656
Ag5 I1 3.035(3) .
Ag5 Ag1 3.119(3) 3_656
I2 Ag4 2.982(3) 3_646
I3 Ag5 2.901(3) 3_646
I4 Ag5 2.828(3) 3_646
I4 Ag4 2.859(3) 3_646
Mn1 O2 2.139(15) .
Mn1 O1 2.144(14) .
Mn1 N1 2.23(2) .
Mn1 N3 2.240(15) .
Mn1 N4 2.257(19) .
Mn1 N2 2.280(17) .
N1 C1 1.27(3) .
N1 C5 1.31(3) .
N2 C10 1.33(3) .
N2 C6 1.35(3) .
N3 C15 1.35(3) .
N3 C11 1.35(3) .
N4 C16 1.34(3) .
N4 C20 1.34(3) .
O1 S1A 1.495(17) .
O1 S1B 1.562(17) .
O2 S2 1.445(16) .
S1A C21A 1.76(2) .
S1A C22A 1.79(2) .
S1B C21B 1.74(2) .
S1B C22B 1.78(2) .
S2 C24B 1.74(3) .
S2 C23B 1.75(2) .
S2 C23A 1.76(3) .
S2 C24A 1.79(3) .
C1 C2 1.35(4) .
C2 C3 1.25(4) .
C3 C4 1.45(4) .
C4 C5 1.34(3) .
C5 C6 1.50(4) .
C6 C7 1.44(3) .
C7 C8 1.31(4) .
C8 C9 1.34(4) .
C9 C10 1.36(3) .
C11 C12 1.38(3) .
C12 C13 1.37(4) .
C13 C14 1.43(4) .
C14 C15 1.37(3) .
C15 C16 1.49(3) .
C16 C17 1.35(3) .
C17 C18 1.44(4) .
C18 C19 1.33(4) .
C19 C20 1.34(4) .

loop_
_geom_torsion_atom_site_label_1
_geom_torsion_atom_site_label_2
_geom_torsion_atom_site_label_3
_geom_torsion_atom_site_label_4
_geom_torsion
_geom_torsion_site_symmetry_1
_geom_torsion_site_symmetry_2
_geom_torsion_site_symmetry_3
_geom_torsion_site_symmetry_4
S1B O1 S1A C21A 56(2) . . . .
Mn1 O1 S1A C21A 121(4) . . . .
S1B O1 S1A C22A -42.7(19) . . . .
Mn1 O1 S1A C22A 23(4) . . . .
S1A O1 S1B C21B -47(2) . . . .
Mn1 O1 S1B C21B 155.3(19) . . . .
S1A O1 S1B C22B 55(2) . . . .
Mn1 O1 S1B C22B -102(2) . . . .
Mn1 O2 S2 C24B -87(4) . . . .
Mn1 O2 S2 C23B 149(4) . . . .
Mn1 O2 S2 C23A 107(3) . . . .
Mn1 O2 S2 C24A -152(3) . . . .
C5 N1 C1 C2 8(4) . . . .
Mn1 N1 C1 C2 178(2) . . . .
N1 C1 C2 C3 -6(5) . . . .
C1 C2 C3 C4 -1(5) . . . .
C2 C3 C4 C5 6(4) . . . .
C1 N1 C5 C4 -3(4) . . . .
Mn1 N1 C5 C4 -173(2) . . . .
C1 N1 C5 C6 175(2) . . . .
Mn1 N1 C5 C6 5(3) . . . .
C3 C4 C5 N1 -4(4) . . . .
C3 C4 C5 C6 178(2) . . . .
C10 N2 C6 C7 4(3) . . . .
Mn1 N2 C6 C7 -178.2(18) . . . .
C10 N2 C6 C5 178(2) . . . .
Mn1 N2 C6 C5 -4(3) . . . .
N1 C5 C6 N2 0(3) . . . .
C4 C5 C6 N2 178(2) . . . .
N1 C5 C6 C7 173(2) . . . .
C4 C5 C6 C7 -9(4) . . . .
N2 C6 C7 C8 -5(4) . . . .
C5 C6 C7 C8 -179(3) . . . .
C6 C7 C8 C9 5(5) . . . .
C7 C8 C9 C10 -5(5) . . . .
C6 N2 C10 C9 -4(4) . . . .
Mn1 N2 C10 C9 179(2) . . . .
C8 C9 C10 N2 4(4) . . . .
C15 N3 C11 C12 4(4) . . . .
Mn1 N3 C11 C12 -176.1(19) . . . .
N3 C11 C12 C13 -3(4) . . . .
C11 C12 C13 C14 3(4) . . . .
C12 C13 C14 C15 -6(4) . . . .
C11 N3 C15 C14 -7(3) . . . .
Mn1 N3 C15 C14 173.4(19) . . . .
C11 N3 C15 C16 179(2) . . . .
Mn1 N3 C15 C16 -1(2) . . . .
C13 C14 C15 N3 8(4) . . . .
C13 C14 C15 C16 -179(2) . . . .
C20 N4 C16 C17 2(3) . . . .
Mn1 N4 C16 C17 -174(2) . . . .
C20 N4 C16 C15 -178(2) . . . .
Mn1 N4 C16 C15 6(2) . . . .
N3 C15 C16 N4 -4(3) . . . .
C14 C15 C16 N4 -178(2) . . . .
N3 C15 C16 C17 176(2) . . . .
C14 C15 C16 C17 2(4) . . . .
N4 C16 C17 C18 -5(4) . . . .
C15 C16 C17 C18 176(2) . . . .
C16 C17 C18 C19 5(5) . . . .
C17 C18 C19 C20 -3(5) . . . .
C16 N4 C20 C19 0(4) . . . .
Mn1 N4 C20 C19 176(2) . . . .
C18 C19 C20 N4 0(5) . . . .
